data_7039396
loop_
_publ_author_name
'\<Skoch, Karel'
'Uhl\'ik, Filip'
'C\'isa\<rov\'a, Ivana'
'\<St\<epni\<cka, Petr'

_publ_section_title
;
 Silver(i) complexes with 1'-(diphenylphosphino)-1-cyanoferrocene: the art
 of improvisation in coordination.
;
_journal_issue 26
_journal_name_full 'Dalton transactions (Cambridge, England : 2003)'
_journal_page_first 10655
_journal_page_last 10671
_journal_paper_doi 10.1039/c6dt01843b
_journal_volume 45
_journal_year 2016
_chemical_formula_moiety 'C46 H36 Ag2 Fe2 N2 P2, 2(C32 H12 B F24)'
_chemical_formula_sum 'C110 H60 Ag2 B2 F48 Fe2 N2 P2'
_chemical_formula_weight 2732.60
_chemical_name_systematic
; 
 ? 
;
_space_group_IT_number 2
_symmetry_cell_setting triclinic
_symmetry_space_group_name_Hall '-P 1'
_symmetry_space_group_name_H-M 'P -1'
_atom_sites_solution_hydrogens geom
_atom_sites_solution_primary direct
_atom_sites_solution_secondary difmap
_audit_creation_method SHELXL-97
_audit_update_record
;
2016-03-24 deposited with the CCDC.
2016-06-01 downloaded from the CCDC.
;
_cell_angle_alpha 69.1784(7)
_cell_angle_beta 72.1205(7)
_cell_angle_gamma 83.0402(7)
_cell_formula_units_Z 1
_cell_length_a 12.0872(3)
_cell_length_b 14.0822(3)
_cell_length_c 17.7896(4)
_cell_measurement_reflns_used 9915
_cell_measurement_temperature 150(2)
_cell_measurement_theta_max 27.52
_cell_measurement_theta_min 2.32
_cell_volume 2693.35(11)
_computing_cell_refinement 'SAINT V8.34A (Bruker AXS Inc., 2013)'
_computing_data_collection 'Bruker Instrument Service v2014.11.0.1'
_computing_data_reduction 'SAINT V8.34A (Bruker AXS Inc., 2013)'
_computing_molecular_graphics 'PLATON (Spek, 2003)'
_computing_publication_material 'PLATON (Spek, 2003)'
_computing_structure_refinement 'SHELXL-97 (Sheldrick, 1997)'
_computing_structure_solution 'SHELXS-97 (Sheldrick, 1990)'
_diffrn_ambient_temperature 150(2)
_diffrn_measured_fraction_theta_full 1.000
_diffrn_measured_fraction_theta_max 1.000
_diffrn_measurement_device_type 'Bruker APEX-II CCD'
_diffrn_measurement_method '\f and \w scans'
_diffrn_radiation_monochromator graphite
_diffrn_radiation_source 'fine-focus sealed tube'
_diffrn_radiation_type MoK\a
_diffrn_radiation_wavelength 0.71073
_diffrn_reflns_av_R_equivalents 0.0198
_diffrn_reflns_av_sigmaI/netI 0.0210
_diffrn_reflns_limit_h_max 15
_diffrn_reflns_limit_h_min -15
_diffrn_reflns_limit_k_max 18
_diffrn_reflns_limit_k_min -17
_diffrn_reflns_limit_l_max 23
_diffrn_reflns_limit_l_min -20
_diffrn_reflns_number 41341
_diffrn_reflns_theta_full 27.50
_diffrn_reflns_theta_max 27.50
_diffrn_reflns_theta_min 1.55
_exptl_absorpt_coefficient_mu 0.785
_exptl_absorpt_correction_T_max 0.878
_exptl_absorpt_correction_T_min 0.724
_exptl_absorpt_correction_type numerical
_exptl_absorpt_process_details 'SADABS V2014/5 (Bruker AXS Inc.)'
_exptl_crystal_colour orange
_exptl_crystal_density_diffrn 1.685
_exptl_crystal_density_method 'not measured'
_exptl_crystal_description prism
_exptl_crystal_F_000 1352
_exptl_crystal_size_max 0.44
_exptl_crystal_size_mid 0.37
_exptl_crystal_size_min 0.17
_refine_diff_density_max 1.350
_refine_diff_density_min -0.776
_refine_diff_density_rms 0.074
_refine_ls_extinction_method none
_refine_ls_goodness_of_fit_ref 1.040
_refine_ls_hydrogen_treatment constr
_refine_ls_matrix_type full
_refine_ls_number_parameters 757
_refine_ls_number_reflns 12377
_refine_ls_number_restraints 7
_refine_ls_restrained_S_all 1.044
_refine_ls_R_factor_all 0.0422
_refine_ls_R_factor_gt 0.0364
_refine_ls_shift/su_max 0.001
_refine_ls_shift/su_mean 0.000
_refine_ls_structure_factor_coef Fsqd
_refine_ls_weighting_details 'calc w=1/[\s^2^(Fo^2^)+(0.0498P)^2^+3.1521P] where P=(Fo^2^+2Fc^2^)/3'
_refine_ls_weighting_scheme calc
_refine_ls_wR_factor_gt 0.0944
_refine_ls_wR_factor_ref 0.0988
_reflns_number_gt 10921
_reflns_number_total 12377
_reflns_threshold_expression >2sigma(I)
_cod_data_source_file c6dt01843b3.cif
_cod_data_source_block ks401
_cod_depositor_comments 'Adding full bibliography for 7039384--7039397.cif.'
_cod_database_code 7039396

loop_
_symmetry_equiv_pos_as_xyz
'x, y, z'
'-x, -y, -z'

loop_
_atom_site_label
_atom_site_type_symbol
_atom_site_fract_x
_atom_site_fract_y
_atom_site_fract_z
_atom_site_U_iso_or_equiv
_atom_site_adp_type
_atom_site_occupancy
_atom_site_symmetry_multiplicity
_atom_site_calc_flag
_atom_site_refinement_flags
Ag Ag 0.669445(15) 0.015876(13) 0.353250(11) 0.02617(6) Uani 1 1 d .
Fe Fe 0.62234(3) 0.33020(2) 0.352474(19) 0.02198(8) Uani 1 1 d .
P P 0.77297(5) 0.16149(4) 0.25637(3) 0.01907(11) Uani 1 1 d .
N N 0.40878(19) 0.11206(16) 0.54386(14) 0.0332(5) Uani 1 1 d .
C1 C 0.4600(2) 0.27814(18) 0.41980(15) 0.0288(5) Uani 1 1 d .
C2 C 0.4731(2) 0.37626(19) 0.42315(17) 0.0363(6) Uani 1 1 d .
H2 H 0.4657 0.3923 0.4720 0.044 Uiso 1 1 calc R
C3 C 0.4991(2) 0.44475(19) 0.33940(18) 0.0403(7) Uani 1 1 d .
H3 H 0.5118 0.5155 0.3225 0.048 Uiso 1 1 calc R
C4 C 0.5031(2) 0.3908(2) 0.28534(17) 0.0381(6) Uani 1 1 d .
H4 H 0.5193 0.4191 0.2261 0.046 Uiso 1 1 calc R
C5 C 0.4790(2) 0.2874(2) 0.33396(16) 0.0317(5) Uani 1 1 d .
H5 H 0.4760 0.2343 0.3135 0.038 Uiso 1 1 calc R
C6 C 0.76600(19) 0.25352(17) 0.30637(14) 0.0217(4) Uani 1 1 d .
C7 C 0.7452(2) 0.22944(19) 0.39467(15) 0.0281(5) Uani 1 1 d .
H7 H 0.7312 0.1637 0.4359 0.034 Uiso 1 1 calc R
C8 C 0.7491(2) 0.3210(2) 0.40982(17) 0.0355(6) Uani 1 1 d .
H8 H 0.7380 0.3270 0.4632 0.043 Uiso 1 1 calc R
C9 C 0.7724(2) 0.4018(2) 0.33237(17) 0.0340(6) Uani 1 1 d .
H9 H 0.7797 0.4712 0.3248 0.041 Uiso 1 1 calc R
C10 C 0.7828(2) 0.36135(18) 0.26788(15) 0.0258(5) Uani 1 1 d .
H10 H 0.7982 0.3989 0.2097 0.031 Uiso 1 1 calc R
C11 C 0.4325(2) 0.18565(19) 0.48912(15) 0.0294(5) Uani 1 1 d .
C12 C 0.92640(19) 0.13399(16) 0.21974(13) 0.0209(4) Uani 1 1 d .
C13 C 1.0120(2) 0.19898(18) 0.20982(15) 0.0279(5) Uani 1 1 d .
H13 H 0.9908 0.2574 0.2263 0.033 Uiso 1 1 calc R
C14 C 1.1282(2) 0.1785(2) 0.17585(16) 0.0327(5) Uani 1 1 d .
H14 H 1.1864 0.2233 0.1685 0.039 Uiso 1 1 calc R
C15 C 1.1592(2) 0.0929(2) 0.15261(15) 0.0317(5) Uani 1 1 d .
H15 H 1.2387 0.0793 0.1288 0.038 Uiso 1 1 calc R
C16 C 1.0751(2) 0.02739(19) 0.16393(15) 0.0306(5) Uani 1 1 d .
H16 H 1.0970 -0.0317 0.1485 0.037 Uiso 1 1 calc R
C17 C 0.9586(2) 0.04702(17) 0.19761(14) 0.0258(5) Uani 1 1 d .
H17 H 0.9010 0.0013 0.2055 0.031 Uiso 1 1 calc R
C18 C 0.7302(2) 0.23085(17) 0.16176(13) 0.0224(4) Uani 1 1 d .
C19 C 0.6212(2) 0.2155(2) 0.15788(16) 0.0316(5) Uani 1 1 d .
H19 H 0.5720 0.1652 0.2028 0.038 Uiso 1 1 calc R
C20 C 0.5838(3) 0.2736(2) 0.08845(18) 0.0416(6) Uani 1 1 d .
H20 H 0.5088 0.2633 0.0862 0.050 Uiso 1 1 calc R
C21 C 0.6554(3) 0.3463(2) 0.02290(17) 0.0397(6) Uani 1 1 d .
H21 H 0.6288 0.3871 -0.0238 0.048 Uiso 1 1 calc R
C22 C 0.7650(3) 0.3600(2) 0.02499(16) 0.0361(6) Uani 1 1 d .
H22 H 0.8147 0.4089 -0.0210 0.043 Uiso 1 1 calc R
C23 C 0.8035(2) 0.30270(18) 0.09405(15) 0.0281(5) Uani 1 1 d .
H23 H 0.8794 0.3123 0.0952 0.034 Uiso 1 1 calc R
B B 0.29117(19) 0.74937(17) 0.23560(14) 0.0161(4) Uani 1 1 d .
C31 C 0.23920(18) 0.82663(15) 0.28914(12) 0.0172(4) Uani 1 1 d .
C32 C 0.12160(18) 0.82306(16) 0.33605(13) 0.0199(4) Uani 1 1 d .
H32 H 0.0739 0.7718 0.3397 0.024 Uiso 1 1 calc R
C33 C 0.07285(19) 0.89221(17) 0.37723(13) 0.0219(4) Uani 1 1 d .
C34 C 0.1394(2) 0.96670(17) 0.37571(14) 0.0251(5) Uani 1 1 d .
H34 H 0.1066 1.0126 0.4052 0.030 Uiso 1 1 calc R
C35 C 0.2553(2) 0.97189(17) 0.32969(15) 0.0245(4) Uani 1 1 d .
C36 C 0.30326(19) 0.90508(16) 0.28576(13) 0.0209(4) Uani 1 1 d .
H36 H 0.3820 0.9131 0.2525 0.025 Uiso 1 1 calc R
C37 C -0.0533(2) 0.88496(19) 0.42618(16) 0.0308(5) Uani 1 1 d .
C38 C 0.3301(2) 1.0518(2) 0.3251(2) 0.0380(6) Uani 1 1 d .
F31 F -0.11984(13) 0.85543(14) 0.39062(12) 0.0473(4) Uani 1 1 d .
F32 F -0.07200(16) 0.81948(15) 0.50384(11) 0.0570(5) Uani 1 1 d .
F33 F -0.09895(14) 0.97437(12) 0.43332(11) 0.0435(4) Uani 1 1 d .
F34 F 0.2821(2) 1.1019(2) 0.3763(2) 0.1061(12) Uani 1 1 d .
F35 F 0.4334(2) 1.01702(16) 0.3333(2) 0.0813(8) Uani 1 1 d .
F36 F 0.35767(19) 1.12519(16) 0.24948(16) 0.0697(6) Uani 1 1 d .
C41 C 0.43260(18) 0.73279(15) 0.21425(12) 0.0174(4) Uani 1 1 d .
C42 C 0.49958(19) 0.74030(16) 0.26356(13) 0.0202(4) Uani 1 1 d .
H42 H 0.4628 0.7619 0.3104 0.024 Uiso 1 1 calc R
C43 C 0.61814(18) 0.71730(16) 0.24653(13) 0.0200(4) Uani 1 1 d .
C44 C 0.67524(19) 0.68235(16) 0.18046(13) 0.0218(4) Uani 1 1 d .
H44 H 0.7560 0.6664 0.1688 0.026 Uiso 1 1 calc R
C45 C 0.60994(19) 0.67160(16) 0.13219(13) 0.0219(4) Uani 1 1 d .
C46 C 0.49233(18) 0.69730(16) 0.14802(13) 0.0198(4) Uani 1 1 d .
H46 H 0.4509 0.6906 0.1127 0.024 Uiso 1 1 calc R
C47 C 0.6846(2) 0.73287(19) 0.29948(14) 0.0273(5) Uani 1 1 d .
C48 C 0.6662(2) 0.6332(2) 0.06064(16) 0.0321(5) Uani 1 1 d U
F41 F 0.62477(14) 0.70020(13) 0.38147(9) 0.0393(4) Uani 1 1 d .
F42 F 0.78703(13) 0.68331(13) 0.29263(9) 0.0393(4) Uani 1 1 d .
F43 F 0.70702(16) 0.83075(12) 0.28121(11) 0.0434(4) Uani 1 1 d .
F44 F 0.77080(19) 0.5987(3) 0.05731(19) 0.1061(12) Uani 1 1 d .
F45 F 0.6048(2) 0.56054(19) 0.06105(16) 0.0763(7) Uani 1 1 d .
F46 F 0.6673(2) 0.7027(2) -0.01272(12) 0.0822(8) Uani 1 1 d U
C51 C 0.25141(18) 0.79856(15) 0.14944(12) 0.0167(4) Uani 1 1 d .
C52 C 0.31898(18) 0.87064(15) 0.07778(13) 0.0185(4) Uani 1 1 d .
H52 H 0.3919 0.8886 0.0784 0.022 Uiso 1 1 calc R
C53 C 0.28282(19) 0.91688(16) 0.00563(13) 0.0208(4) Uani 1 1 d .
C55 C 0.10773(18) 0.82380(17) 0.07268(13) 0.0215(4) Uani 1 1 d .
C54 C 0.17615(19) 0.89378(17) 0.00237(13) 0.0221(4) Uani 1 1 d .
H54 H 0.1512 0.9251 -0.0466 0.026 Uiso 1 1 calc R
C56 C 0.14387(18) 0.77713(16) 0.14470(13) 0.0186(4) Uani 1 1 d .
H56 H 0.0943 0.7295 0.1919 0.022 Uiso 1 1 calc R
C57 C 0.3594(2) 0.99428(19) -0.06737(15) 0.0308(5) Uani 1 1 d .
C58 C -0.0098(2) 0.7984(2) 0.07386(15) 0.0304(5) Uani 1 1 d .
F51 F 0.36116(19) 1.08079(13) -0.05336(12) 0.0577(5) Uani 1 1 d .
F52 F 0.47067(14) 0.96291(14) -0.08587(10) 0.0482(4) Uani 1 1 d .
F53 F 0.32840(17) 1.01762(15) -0.13781(10) 0.0524(5) Uani 1 1 d .
F54 F -0.02504(17) 0.8258(2) -0.00152(11) 0.0686(7) Uani 1 1 d .
F55 F -0.03055(14) 0.69864(13) 0.10910(13) 0.0492(4) Uani 1 1 d .
F56 F -0.09554(14) 0.84177(15) 0.11954(13) 0.0514(5) Uani 1 1 d .
C61 C 0.24227(17) 0.63423(15) 0.28901(12) 0.0170(4) Uani 1 1 d .
C62 C 0.23048(19) 0.56659(16) 0.25021(13) 0.0212(4) Uani 1 1 d .
H62 H 0.2443 0.5902 0.1911 0.025 Uiso 1 1 calc R
C63 C 0.1991(2) 0.46577(17) 0.29583(15) 0.0250(5) Uani 1 1 d .
C64 C 0.1788(2) 0.42760(17) 0.38210(15) 0.0268(5) Uani 1 1 d .
H64 H 0.1569 0.3590 0.4132 0.032 Uiso 1 1 calc R
C65 C 0.1914(2) 0.49300(17) 0.42143(14) 0.0241(4) Uani 1 1 d .
C66 C 0.22174(18) 0.59344(16) 0.37607(13) 0.0202(4) Uani 1 1 d .
H66 H 0.2289 0.6363 0.4052 0.024 Uiso 1 1 calc R
C67 C 0.1858(3) 0.3987(2) 0.25013(18) 0.0404(6) Uani 1 1 d .
C68 C 0.1716(3) 0.4567(2) 0.51443(16) 0.0371(6) Uani 1 1 d .
F61 F 0.2817(3) 0.3899(3) 0.1935(2) 0.1246(14) Uani 1 1 d .
F62 F 0.1556(4) 0.30731(16) 0.29732(16) 0.1143(13) Uani 1 1 d .
F63 F 0.1118(3) 0.4338(2) 0.2070(2) 0.1136(13) Uani 1 1 d .
F64 F 0.1584(3) 0.35827(17) 0.54957(13) 0.1060(12) Uani 1 1 d U
F65 F 0.26126(14) 0.47787(12) 0.53513(9) 0.0373(3) Uani 1 1 d .
F66 F 0.08248(17) 0.5049(2) 0.55260(11) 0.0814(8) Uani 1 1 d .

loop_
_atom_site_aniso_label
_atom_site_aniso_U_11
_atom_site_aniso_U_22
_atom_site_aniso_U_33
_atom_site_aniso_U_23
_atom_site_aniso_U_13
_atom_site_aniso_U_12
Ag 0.02598(10) 0.02054(9) 0.02662(9) -0.00367(7) -0.00262(7) -0.00678(7)
Fe 0.02328(16) 0.01811(15) 0.01973(15) -0.00693(12) 0.00142(12) -0.00077(12)
P 0.0193(3) 0.0170(2) 0.0198(2) -0.0075(2) -0.0017(2) -0.0025(2)
N 0.0331(11) 0.0251(10) 0.0318(11) -0.0039(9) -0.0002(9) -0.0067(9)
C1 0.0223(11) 0.0221(11) 0.0302(12) -0.0052(9) 0.0046(9) 0.0000(9)
C2 0.0336(14) 0.0236(12) 0.0374(13) -0.0111(10) 0.0108(11) 0.0000(10)
C3 0.0308(13) 0.0193(12) 0.0478(16) 0.0005(11) 0.0050(11) 0.0040(10)
C4 0.0279(13) 0.0388(15) 0.0320(13) 0.0035(11) -0.0050(10) -0.0005(11)
C5 0.0212(11) 0.0347(13) 0.0332(12) -0.0065(10) -0.0046(9) -0.0017(10)
C6 0.0188(10) 0.0229(11) 0.0241(10) -0.0117(8) -0.0028(8) -0.0004(8)
C7 0.0305(12) 0.0296(12) 0.0269(11) -0.0124(9) -0.0096(9) 0.0027(10)
C8 0.0431(15) 0.0389(14) 0.0345(13) -0.0228(11) -0.0127(11) 0.0000(12)
C9 0.0334(13) 0.0309(13) 0.0432(14) -0.0227(11) -0.0042(11) -0.0061(10)
C10 0.0217(11) 0.0246(11) 0.0287(11) -0.0129(9) 0.0024(9) -0.0051(9)
C11 0.0248(12) 0.0262(12) 0.0302(12) -0.0084(10) 0.0013(9) -0.0021(9)
C12 0.0216(10) 0.0197(10) 0.0191(9) -0.0070(8) -0.0028(8) 0.0014(8)
C13 0.0237(11) 0.0268(12) 0.0349(12) -0.0172(10) -0.0030(9) -0.0001(9)
C14 0.0229(12) 0.0383(14) 0.0381(13) -0.0174(11) -0.0051(10) -0.0006(10)
C15 0.0262(12) 0.0382(14) 0.0273(11) -0.0126(10) -0.0055(9) 0.0111(10)
C16 0.0380(14) 0.0256(12) 0.0276(11) -0.0133(9) -0.0079(10) 0.0120(10)
C17 0.0333(12) 0.0189(10) 0.0251(11) -0.0082(8) -0.0075(9) 0.0005(9)
C18 0.0254(11) 0.0214(10) 0.0221(10) -0.0108(8) -0.0049(8) -0.0002(8)
C19 0.0288(12) 0.0410(14) 0.0287(12) -0.0159(11) -0.0067(10) -0.0047(10)
C20 0.0366(15) 0.0579(18) 0.0416(15) -0.0246(14) -0.0192(12) 0.0035(13)
C21 0.0540(17) 0.0403(15) 0.0336(13) -0.0174(12) -0.0238(13) 0.0120(13)
C22 0.0510(17) 0.0271(13) 0.0272(12) -0.0069(10) -0.0103(11) 0.0004(11)
C23 0.0313(12) 0.0239(11) 0.0258(11) -0.0070(9) -0.0045(9) -0.0026(9)
B 0.0158(10) 0.0159(10) 0.0159(10) -0.0047(8) -0.0039(8) -0.0009(8)
C31 0.0191(10) 0.0163(9) 0.0162(9) -0.0047(7) -0.0063(7) 0.0011(7)
C32 0.0195(10) 0.0177(10) 0.0216(10) -0.0062(8) -0.0041(8) -0.0030(8)
C33 0.0211(10) 0.0215(10) 0.0207(10) -0.0077(8) -0.0020(8) -0.0003(8)
C34 0.0284(12) 0.0239(11) 0.0261(11) -0.0144(9) -0.0052(9) 0.0005(9)
C35 0.0254(11) 0.0222(11) 0.0297(11) -0.0114(9) -0.0084(9) -0.0037(9)
C36 0.0182(10) 0.0215(10) 0.0225(10) -0.0076(8) -0.0048(8) -0.0006(8)
C37 0.0269(12) 0.0264(12) 0.0327(12) -0.0128(10) 0.0037(10) -0.0007(9)
C38 0.0311(13) 0.0356(14) 0.0567(17) -0.0277(13) -0.0098(12) -0.0040(11)
F31 0.0213(7) 0.0571(11) 0.0693(12) -0.0367(9) -0.0014(7) -0.0048(7)
F32 0.0461(10) 0.0549(11) 0.0365(9) 0.0031(8) 0.0134(8) -0.0015(8)
F33 0.0303(8) 0.0357(8) 0.0579(10) -0.0258(8) 0.0071(7) 0.0033(7)
F34 0.0829(17) 0.124(2) 0.137(2) -0.112(2) 0.0347(16) -0.0590(16)
F35 0.0630(14) 0.0502(12) 0.161(3) -0.0339(14) -0.0762(16) -0.0017(10)
F36 0.0644(13) 0.0460(11) 0.0928(16) 0.0002(11) -0.0309(12) -0.0303(10)
C41 0.0182(10) 0.0135(9) 0.0181(9) -0.0032(7) -0.0043(7) -0.0001(7)
C42 0.0224(10) 0.0188(10) 0.0170(9) -0.0043(8) -0.0049(8) 0.0017(8)
C43 0.0197(10) 0.0186(10) 0.0181(9) -0.0009(8) -0.0071(8) 0.0002(8)
C44 0.0174(10) 0.0202(10) 0.0230(10) -0.0032(8) -0.0044(8) 0.0006(8)
C45 0.0222(11) 0.0192(10) 0.0217(10) -0.0072(8) -0.0028(8) 0.0009(8)
C46 0.0201(10) 0.0182(10) 0.0217(10) -0.0074(8) -0.0063(8) -0.0001(8)
C47 0.0256(11) 0.0340(13) 0.0200(10) -0.0041(9) -0.0100(9) 0.0021(9)
C48 0.0260(12) 0.0402(14) 0.0322(12) -0.0200(11) -0.0032(10) 0.0027(10)
F41 0.0355(8) 0.0586(10) 0.0203(7) -0.0086(7) -0.0107(6) 0.0046(7)
F42 0.0253(7) 0.0607(10) 0.0341(8) -0.0152(7) -0.0170(6) 0.0111(7)
F43 0.0586(11) 0.0371(9) 0.0460(9) -0.0110(7) -0.0319(8) -0.0068(8)
F44 0.0464(12) 0.214(3) 0.125(2) -0.143(2) -0.0432(14) 0.0676(17)
F45 0.0700(14) 0.0875(16) 0.0909(16) -0.0734(15) 0.0065(12) -0.0156(12)
F46 0.114(2) 0.0855(17) 0.0305(9) -0.0247(10) 0.0019(11) 0.0141(15)
C51 0.0186(10) 0.0135(9) 0.0172(9) -0.0061(7) -0.0034(7) 0.0012(7)
C52 0.0191(10) 0.0153(9) 0.0205(9) -0.0053(8) -0.0054(8) -0.0007(8)
C53 0.0237(11) 0.0161(10) 0.0191(9) -0.0038(8) -0.0042(8) 0.0003(8)
C55 0.0177(10) 0.0254(11) 0.0218(10) -0.0086(8) -0.0064(8) 0.0023(8)
C54 0.0241(11) 0.0224(10) 0.0193(9) -0.0060(8) -0.0080(8) 0.0034(8)
C56 0.0183(10) 0.0180(10) 0.0175(9) -0.0050(8) -0.0036(7) -0.0001(8)
C57 0.0341(13) 0.0271(12) 0.0231(11) 0.0013(9) -0.0058(9) -0.0075(10)
C58 0.0220(11) 0.0411(14) 0.0272(11) -0.0073(10) -0.0097(9) -0.0030(10)
F51 0.0825(14) 0.0249(8) 0.0497(10) -0.0029(7) -0.0001(10) -0.0217(9)
F52 0.0290(8) 0.0529(10) 0.0381(9) 0.0054(8) 0.0035(7) -0.0091(7)
F53 0.0559(11) 0.0612(11) 0.0241(7) 0.0132(7) -0.0145(7) -0.0201(9)
F54 0.0423(10) 0.1247(19) 0.0346(9) -0.0039(10) -0.0219(8) -0.0286(11)
F55 0.0316(9) 0.0432(10) 0.0776(13) -0.0182(9) -0.0215(8) -0.0096(7)
F56 0.0197(8) 0.0623(12) 0.0732(12) -0.0315(10) -0.0069(8) 0.0060(7)
C61 0.0147(9) 0.0170(9) 0.0183(9) -0.0054(7) -0.0044(7) 0.0014(7)
C62 0.0245(11) 0.0179(10) 0.0204(10) -0.0057(8) -0.0064(8) 0.0005(8)
C63 0.0303(12) 0.0181(10) 0.0287(11) -0.0073(9) -0.0120(9) -0.0005(9)
C64 0.0311(12) 0.0178(10) 0.0284(11) -0.0009(9) -0.0104(9) -0.0049(9)
C65 0.0249(11) 0.0230(11) 0.0210(10) -0.0019(8) -0.0079(8) -0.0023(9)
C66 0.0205(10) 0.0206(10) 0.0199(10) -0.0063(8) -0.0063(8) -0.0019(8)
C67 0.065(2) 0.0239(12) 0.0389(14) -0.0116(11) -0.0207(14) -0.0051(12)
C68 0.0451(16) 0.0365(14) 0.0224(11) 0.0036(10) -0.0110(11) -0.0124(12)
F61 0.108(2) 0.167(3) 0.141(3) -0.137(3) 0.021(2) -0.043(2)
F62 0.258(4) 0.0342(11) 0.0636(14) -0.0093(10) -0.054(2) -0.0510(17)
F63 0.185(3) 0.0731(17) 0.167(3) -0.0743(19) -0.142(3) 0.0353(19)
F64 0.232(3) 0.0506(12) 0.0447(11) 0.0250(9) -0.0707(17) -0.0805(17)
F65 0.0485(9) 0.0397(8) 0.0297(7) -0.0127(6) -0.0202(7) 0.0041(7)
F66 0.0386(10) 0.165(3) 0.0273(9) -0.0262(12) -0.0028(8) 0.0130(13)

loop_
_atom_type_symbol
_atom_type_description
_atom_type_scat_dispersion_real
_atom_type_scat_dispersion_imag
_atom_type_scat_source
C C 0.0033 0.0016 'International Tables Vol C Tables 4.2.6.8 and 6.1.1.4'
H H 0.0000 0.0000 'International Tables Vol C Tables 4.2.6.8 and 6.1.1.4'
B B 0.0013 0.0007 'International Tables Vol C Tables 4.2.6.8 and 6.1.1.4'
N N 0.0061 0.0033 'International Tables Vol C Tables 4.2.6.8 and 6.1.1.4'
F F 0.0171 0.0103 'International Tables Vol C Tables 4.2.6.8 and 6.1.1.4'
P P 0.1023 0.0942 'International Tables Vol C Tables 4.2.6.8 and 6.1.1.4'
Fe Fe 0.3463 0.8444 'International Tables Vol C Tables 4.2.6.8 and 6.1.1.4'
Ag Ag -0.8971 1.1015 'International Tables Vol C Tables 4.2.6.8 and 6.1.1.4'

loop_
_geom_angle_atom_site_label_1
_geom_angle_atom_site_label_2
_geom_angle_atom_site_label_3
_geom_angle
_geom_angle_site_symmetry_1
_geom_angle_site_symmetry_3
N Ag P 169.37(7) 2_656 .
C1 Fe C6 129.18(9) . .
C1 Fe C2 41.30(10) . .
C6 Fe C2 166.30(10) . .
C1 Fe C10 165.82(10) . .
C6 Fe C10 41.27(9) . .
C2 Fe C10 150.41(10) . .
C1 Fe C7 110.81(10) . .
C6 Fe C7 40.96(9) . .
C2 Fe C7 127.30(11) . .
C10 Fe C7 68.83(10) . .
C1 Fe C5 41.10(10) . .
C6 Fe C5 109.90(10) . .
C2 Fe C5 69.23(12) . .
C10 Fe C5 126.41(10) . .
C7 Fe C5 123.45(10) . .
C1 Fe C9 153.42(10) . .
C6 Fe C9 68.65(9) . .
C2 Fe C9 116.65(11) . .
C10 Fe C9 40.56(9) . .
C7 Fe C9 68.13(11) . .
C5 Fe C9 161.87(11) . .
C1 Fe C8 121.38(11) . .
C6 Fe C8 68.42(9) . .
C2 Fe C8 106.84(12) . .
C10 Fe C8 68.18(10) . .
C7 Fe C8 40.37(10) . .
C5 Fe C8 157.46(11) . .
C9 Fe C8 40.23(11) . .
C1 Fe C3 68.18(10) . .
C6 Fe C3 152.83(10) . .
C2 Fe C3 40.50(11) . .
C10 Fe C3 116.60(10) . .
C7 Fe C3 162.83(12) . .
C5 Fe C3 67.90(12) . .
C9 Fe C3 104.71(11) . .
C8 Fe C3 124.34(12) . .
C1 Fe C4 68.08(10) . .
C6 Fe C4 120.55(10) . .
C2 Fe C4 68.22(12) . .
C10 Fe C4 106.37(10) . .
C7 Fe C4 156.88(11) . .
C5 Fe C4 40.20(10) . .
C9 Fe C4 123.77(11) . .
C8 Fe C4 160.69(12) . .
C3 Fe C4 39.98(13) . .
C6 P C12 105.01(10) . .
C6 P C18 104.98(10) . .
C12 P C18 104.91(10) . .
C6 P Ag 109.88(7) . .
C12 P Ag 111.83(7) . .
C18 P Ag 119.14(8) . .
C11 N Ag 168.8(2) . 2_656
C11 C1 C5 124.7(2) . .
C11 C1 C2 126.8(2) . .
C5 C1 C2 108.5(2) . .
C11 C1 Fe 125.53(18) . .
C5 C1 Fe 70.49(13) . .
C2 C1 Fe 69.86(14) . .
C3 C2 C1 106.8(2) . .
C3 C2 Fe 70.47(14) . .
C1 C2 Fe 68.85(13) . .
C3 C2 H2 126.6 . .
C1 C2 H2 126.6 . .
Fe C2 H2 125.6 . .
C4 C3 C2 108.9(2) . .
C4 C3 Fe 70.27(15) . .
C2 C3 Fe 69.02(14) . .
C4 C3 H3 125.5 . .
C2 C3 H3 125.5 . .
Fe C3 H3 126.8 . .
C3 C4 C5 108.7(2) . .
C3 C4 Fe 69.75(16) . .
C5 C4 Fe 69.46(15) . .
C3 C4 H4 125.6 . .
C5 C4 H4 125.6 . .
Fe C4 H4 126.7 . .
C4 C5 C1 107.1(2) . .
C4 C5 Fe 70.34(16) . .
C1 C5 Fe 68.41(14) . .
C4 C5 H5 126.5 . .
C1 C5 H5 126.5 . .
Fe C5 H5 126.3 . .
C7 C6 C10 107.41(19) . .
C7 C6 P 124.38(17) . .
C10 C6 P 128.19(17) . .
C7 C6 Fe 69.92(13) . .
C10 C6 Fe 69.45(12) . .
P C6 Fe 127.25(12) . .
C8 C7 C6 107.9(2) . .
C8 C7 Fe 70.04(15) . .
C6 C7 Fe 69.12(13) . .
C8 C7 H7 126.1 . .
C6 C7 H7 126.1 . .
Fe C7 H7 126.4 . .
C9 C8 C7 108.6(2) . .
C9 C8 Fe 69.85(16) . .
C7 C8 Fe 69.58(14) . .
C9 C8 H8 125.7 . .
C7 C8 H8 125.7 . .
Fe C8 H8 126.5 . .
C8 C9 C10 108.3(2) . .
C8 C9 Fe 69.92(15) . .
C10 C9 Fe 69.20(14) . .
C8 C9 H9 125.9 . .
C10 C9 H9 125.9 . .
Fe C9 H9 126.6 . .
C9 C10 C6 107.8(2) . .
C9 C10 Fe 70.24(14) . .
C6 C10 Fe 69.28(12) . .
C9 C10 H10 126.1 . .
C6 C10 H10 126.1 . .
Fe C10 H10 125.9 . .
N C11 C1 178.7(3) . .
C17 C12 C13 119.5(2) . .
C17 C12 P 118.28(18) . .
C13 C12 P 122.14(17) . .
C14 C13 C12 120.1(2) . .
C14 C13 H13 120.0 . .
C12 C13 H13 120.0 . .
C15 C14 C13 120.0(2) . .
C15 C14 H14 120.0 . .
C13 C14 H14 120.0 . .
C16 C15 C14 120.1(2) . .
C16 C15 H15 120.0 . .
C14 C15 H15 120.0 . .
C15 C16 C17 120.5(2) . .
C15 C16 H16 119.7 . .
C17 C16 H16 119.7 . .
C16 C17 C12 119.7(2) . .
C16 C17 H17 120.1 . .
C12 C17 H17 120.1 . .
C19 C18 C23 119.4(2) . .
C19 C18 P 119.53(18) . .
C23 C18 P 121.02(18) . .
C18 C19 C20 120.2(2) . .
C18 C19 H19 119.9 . .
C20 C19 H19 119.9 . .
C21 C20 C19 120.1(3) . .
C21 C20 H20 120.0 . .
C19 C20 H20 120.0 . .
C22 C21 C20 120.2(3) . .
C22 C21 H21 119.9 . .
C20 C21 H21 119.9 . .
C21 C22 C23 120.4(3) . .
C21 C22 H22 119.8 . .
C23 C22 H22 119.8 . .
C22 C23 C18 119.7(2) . .
C22 C23 H23 120.1 . .
C18 C23 H23 120.1 . .
C61 B C51 111.85(16) . .
C61 B C41 103.02(16) . .
C51 B C41 110.94(16) . .
C61 B C31 111.44(16) . .
C51 B C31 105.64(16) . .
C41 B C31 114.13(17) . .
C36 C31 C32 115.55(19) . .
C36 C31 B 123.48(18) . .
C32 C31 B 120.72(18) . .
C33 C32 C31 122.1(2) . .
C33 C32 H32 118.9 . .
C31 C32 H32 118.9 . .
C34 C33 C32 121.2(2) . .
C34 C33 C37 119.0(2) . .
C32 C33 C37 119.8(2) . .
C35 C34 C33 117.7(2) . .
C35 C34 H34 121.2 . .
C33 C34 H34 121.2 . .
C34 C35 C36 121.2(2) . .
C34 C35 C38 119.7(2) . .
C36 C35 C38 119.1(2) . .
C35 C36 C31 122.1(2) . .
C35 C36 H36 118.9 . .
C31 C36 H36 118.9 . .
F32 C37 F31 106.4(2) . .
F32 C37 F33 106.3(2) . .
F31 C37 F33 105.5(2) . .
F32 C37 C33 112.8(2) . .
F31 C37 C33 112.8(2) . .
F33 C37 C33 112.6(2) . .
F34 C38 F35 110.3(3) . .
F34 C38 F36 103.3(3) . .
F35 C38 F36 101.8(2) . .
F34 C38 C35 114.5(2) . .
F35 C38 C35 113.0(2) . .
F36 C38 C35 112.9(2) . .
C42 C41 C46 115.33(19) . .
C42 C41 B 124.63(18) . .
C46 C41 B 119.63(18) . .
C43 C42 C41 122.41(19) . .
C43 C42 H42 118.8 . .
C41 C42 H42 118.8 . .
C44 C43 C42 121.1(2) . .
C44 C43 C47 119.9(2) . .
C42 C43 C47 119.0(2) . .
C45 C44 C43 117.5(2) . .
C45 C44 H44 121.2 . .
C43 C44 H44 121.2 . .
C44 C45 C46 121.2(2) . .
C44 C45 C48 120.1(2) . .
C46 C45 C48 118.8(2) . .
C45 C46 C41 122.4(2) . .
C45 C46 H46 118.8 . .
C41 C46 H46 118.8 . .
F42 C47 F43 106.7(2) . .
F42 C47 F41 106.76(18) . .
F43 C47 F41 105.4(2) . .
F42 C47 C43 112.8(2) . .
F43 C47 C43 113.19(18) . .
F41 C47 C43 111.5(2) . .
F44 C48 F46 108.3(3) . .
F44 C48 F45 107.6(3) . .
F46 C48 F45 101.0(3) . .
F44 C48 C45 114.5(2) . .
F46 C48 C45 112.3(2) . .
F45 C48 C45 112.3(2) . .
C52 C51 C56 115.81(18) . .
C52 C51 B 121.88(18) . .
C56 C51 B 122.14(17) . .
C53 C52 C51 122.2(2) . .
C53 C52 H52 118.9 . .
C51 C52 H52 118.9 . .
C54 C53 C52 120.80(19) . .
C54 C53 C57 120.5(2) . .
C52 C53 C57 118.7(2) . .
C54 C55 C56 121.5(2) . .
C54 C55 C58 120.2(2) . .
C56 C55 C58 118.2(2) . .
C55 C54 C53 117.8(2) . .
C55 C54 H54 121.1 . .
C53 C54 H54 121.1 . .
C55 C56 C51 121.82(19) . .
C55 C56 H56 119.1 . .
C51 C56 H56 119.1 . .
F51 C57 F53 107.2(2) . .
F51 C57 F52 105.4(2) . .
F53 C57 F52 105.7(2) . .
F51 C57 C53 112.5(2) . .
F53 C57 C53 113.1(2) . .
F52 C57 C53 112.5(2) . .
F54 C58 F55 106.2(2) . .
F54 C58 F56 107.2(2) . .
F55 C58 F56 104.9(2) . .
F54 C58 C55 113.7(2) . .
F55 C58 C55 112.3(2) . .
F56 C58 C55 112.0(2) . .
C66 C61 C62 115.59(19) . .
C66 C61 B 121.63(18) . .
C62 C61 B 122.42(18) . .
C63 C62 C61 121.9(2) . .
C63 C62 H62 119.0 . .
C61 C62 H62 119.0 . .
C64 C63 C62 121.2(2) . .
C64 C63 C67 120.0(2) . .
C62 C63 C67 118.8(2) . .
C63 C64 C65 117.7(2) . .
C63 C64 H64 121.2 . .
C65 C64 H64 121.2 . .
C64 C65 C66 121.1(2) . .
C64 C65 C68 120.6(2) . .
C66 C65 C68 118.4(2) . .
C65 C66 C61 122.5(2) . .
C65 C66 H66 118.7 . .
C61 C66 H66 118.7 . .
F62 C67 F63 106.8(3) . .
F62 C67 F61 105.5(3) . .
F63 C67 F61 103.0(3) . .
F62 C67 C63 114.5(2) . .
F63 C67 C63 113.4(2) . .
F61 C67 C63 112.6(3) . .
F64 C68 F66 110.1(3) . .
F64 C68 F65 105.4(2) . .
F66 C68 F65 102.9(2) . .
F64 C68 C65 113.3(2) . .
F66 C68 C65 112.4(2) . .
F65 C68 C65 112.0(2) . .

loop_
_geom_bond_atom_site_label_1
_geom_bond_atom_site_label_2
_geom_bond_distance
_geom_bond_site_symmetry_2
Ag N 2.120(2) 2_656
Ag P 2.3507(6) .
Fe C1 2.026(2) .
Fe C6 2.038(2) .
Fe C2 2.040(2) .
Fe C10 2.040(2) .
Fe C7 2.049(2) .
Fe C5 2.054(3) .
Fe C9 2.054(3) .
Fe C8 2.055(3) .
Fe C3 2.059(3) .
Fe C4 2.066(3) .
P C6 1.796(2) .
P C12 1.810(2) .
P C18 1.816(2) .
N C11 1.135(3) .
N Ag 2.120(2) 2_656
C1 C11 1.428(3) .
C1 C5 1.432(4) .
C1 C2 1.434(4) .
C2 C3 1.419(4) .
C2 H2 0.9500 .
C3 C4 1.410(4) .
C3 H3 0.9500 .
C4 C5 1.416(4) .
C4 H4 0.9500 .
C5 H5 0.9500 .
C6 C7 1.430(3) .
C6 C10 1.437(3) .
C7 C8 1.416(3) .
C7 H7 0.9500 .
C8 C9 1.413(4) .
C8 H8 0.9500 .
C9 C10 1.419(3) .
C9 H9 0.9500 .
C10 H10 0.9500 .
C12 C17 1.393(3) .
C12 C13 1.394(3) .
C13 C14 1.387(3) .
C13 H13 0.9500 .
C14 C15 1.384(4) .
C14 H14 0.9500 .
C15 C16 1.377(4) .
C15 H15 0.9500 .
C16 C17 1.387(3) .
C16 H16 0.9500 .
C17 H17 0.9500 .
C18 C19 1.386(3) .
C18 C23 1.398(3) .
C19 C20 1.391(4) .
C19 H19 0.9500 .
C20 C21 1.379(4) .
C20 H20 0.9500 .
C21 C22 1.375(4) .
C21 H21 0.9500 .
C22 C23 1.390(4) .
C22 H22 0.9500 .
C23 H23 0.9500 .
B C61 1.635(3) .
B C51 1.636(3) .
B C41 1.640(3) .
B C31 1.640(3) .
C31 C36 1.398(3) .
C31 C32 1.407(3) .
C32 C33 1.391(3) .
C32 H32 0.9500 .
C33 C34 1.385(3) .
C33 C37 1.501(3) .
C34 C35 1.384(3) .
C34 H34 0.9500 .
C35 C36 1.395(3) .
C35 C38 1.492(3) .
C36 H36 0.9500 .
C37 F32 1.328(3) .
C37 F31 1.342(3) .
C37 F33 1.345(3) .
C38 F34 1.304(3) .
C38 F35 1.316(3) .
C38 F36 1.345(4) .
C41 C42 1.400(3) .
C41 C46 1.403(3) .
C42 C43 1.393(3) .
C42 H42 0.9500 .
C43 C44 1.390(3) .
C43 C47 1.495(3) .
C44 C45 1.386(3) .
C44 H44 0.9500 .
C45 C46 1.390(3) .
C45 C48 1.498(3) .
C46 H46 0.9500 .
C47 F42 1.339(3) .
C47 F43 1.341(3) .
C47 F41 1.348(3) .
C48 F44 1.290(3) .
C48 F46 1.321(3) .
C48 F45 1.332(3) .
C51 C52 1.401(3) .
C51 C56 1.403(3) .
C52 C53 1.394(3) .
C52 H52 0.9500 .
C53 C54 1.390(3) .
C53 C57 1.494(3) .
C55 C54 1.380(3) .
C55 C56 1.393(3) .
C55 C58 1.498(3) .
C54 H54 0.9500 .
C56 H56 0.9500 .
C57 F51 1.331(3) .
C57 F53 1.336(3) .
C57 F52 1.342(3) .
C58 F54 1.322(3) .
C58 F55 1.338(3) .
C58 F56 1.338(3) .
C61 C66 1.399(3) .
C61 C62 1.402(3) .
C62 C63 1.393(3) .
C62 H62 0.9500 .
C63 C64 1.385(3) .
C63 C67 1.498(3) .
C64 C65 1.385(3) .
C64 H64 0.9500 .
C65 C66 1.385(3) .
C65 C68 1.497(3) .
C66 H66 0.9500 .
C67 F62 1.285(3) .
C67 F63 1.296(4) .
C67 F61 1.307(4) .
C68 F64 1.310(3) .
C68 F66 1.335(4) .
C68 F65 1.342(3) .
